data_7027065
loop_
_publ_author_name
'Senge, Mathias O.'
'Gerstung, Vanessa'
'Ruhlandt-Senge, Karin'
'Runge, Steffen'
'Lehmann, Ingo'

_publ_section_title
;
 Non-planar porphyrins with mixed substituent pattern: bromination and
 formylation of ethyl-substituted tetraphenylporphyrins and
 tetraalkylporphyrins
;
_journal_issue 24
_journal_name_full 'Journal of the Chemical Society, Dalton Transactions'
_journal_page_first 4187
_journal_paper_doi 10.1039/a806460a
_journal_year 1998
_chemical_formula_moiety 'C48 H36 Br2 N4'
_chemical_formula_sum 'C48 H36 Br2 N4'
_chemical_formula_weight 828.63
_chemical_name_systematic
; 
 2,13-Dibromo-7,8-diethyl-5,10,15,20-tetra- 
 phenylporphyrin (monoclinic modification)
;
_space_group_IT_number 14
_symmetry_cell_setting monoclinic
_symmetry_space_group_name_Hall '-P 2yn'
_symmetry_space_group_name_H-M 'P 1 21/n 1'
_atom_sites_solution_hydrogens geom
_atom_sites_solution_primary direct
_atom_sites_solution_secondary difmap
_audit_creation_method SHELXL-97
_cell_angle_alpha 90.00
_cell_angle_beta 101.19
_cell_angle_gamma 90.00
_cell_formula_units_Z 4
_cell_length_a 11.8426(2)
_cell_length_b 14.1555(3)
_cell_length_c 22.6044(4)
_cell_measurement_reflns_used
;
 6744 reflections with I > 10 sigma I
;
_cell_measurement_temperature 150(2)
_cell_measurement_theta_max n/a
_cell_measurement_theta_min n/a
_cell_volume 3717.32(12)
_computing_cell_refinement SMART
_computing_data_collection
; 
 SMART, Software Reference Manual (1994). Siemens Anal.
 Instr. WI
;
_computing_data_reduction
;
 SAINT Version 4, Software Reference Manual (1995). Siemens
 Analystical Instr. WI
;
_computing_molecular_graphics 'XP, Shelxtl-Plus, Siemens, 1994'
_computing_publication_material 'XCIF, Shelxtl-Plus, Siemens, 1994'
_computing_structure_refinement 'SHELXL-97 (Sheldrick, 1997)'
_computing_structure_solution 'SHELXS-97 (Sheldrick, 1990)'
_diffrn_ambient_temperature 150(2)
_diffrn_measured_fraction_theta_full 0.907
_diffrn_measured_fraction_theta_max 0.907
_diffrn_measurement_device_type 'Siemens SMART CCD'
_diffrn_measurement_method \w
_diffrn_radiation_monochromator graphite
_diffrn_radiation_source 'fine-focus sealed tube'
_diffrn_radiation_type MoK\a
_diffrn_radiation_wavelength 0.71073
_diffrn_reflns_av_R_equivalents 0.0376
_diffrn_reflns_av_sigmaI/netI 0.0495
_diffrn_reflns_limit_h_max 15
_diffrn_reflns_limit_h_min -15
_diffrn_reflns_limit_k_max 11
_diffrn_reflns_limit_k_min -18
_diffrn_reflns_limit_l_max 29
_diffrn_reflns_limit_l_min -23
_diffrn_reflns_number 22596
_diffrn_reflns_theta_full 28.32
_diffrn_reflns_theta_max 28.32
_diffrn_reflns_theta_min 1.71
_diffrn_standards_decay_% stable
_diffrn_standards_interval_count n/a
_diffrn_standards_interval_time n/a
_diffrn_standards_number n/a
_exptl_absorpt_coefficient_mu 2.222
_exptl_absorpt_correction_T_max 0.6176
_exptl_absorpt_correction_T_min 0.3911
_exptl_absorpt_correction_type SADABS
_exptl_crystal_colour red
_exptl_crystal_density_diffrn 1.481
_exptl_crystal_density_meas ?
_exptl_crystal_density_method 'not measured'
_exptl_crystal_description block
_exptl_crystal_F_000 1688
_exptl_crystal_size_max 0.52
_exptl_crystal_size_mid 0.36
_exptl_crystal_size_min 0.24
_refine_diff_density_max 1.438
_refine_diff_density_min -0.976
_refine_diff_density_rms 0.104
_refine_ls_extinction_coef n/d
_refine_ls_extinction_method none
_refine_ls_goodness_of_fit_ref 1.029
_refine_ls_hydrogen_treatment constr
_refine_ls_matrix_type full
_refine_ls_number_parameters 487
_refine_ls_number_reflns 8740
_refine_ls_number_restraints 0
_refine_ls_restrained_S_all 1.029
_refine_ls_R_factor_all 0.0681
_refine_ls_R_factor_gt 0.0479
_refine_ls_shift/su_max 0.002
_refine_ls_shift/su_mean 0.000
_refine_ls_structure_factor_coef Fsqd
_refine_ls_weighting_details 'w=1/[\s^2^(Fo^2^)+(0.0767P)^2^+0.1430P] where P=(Fo^2^+2Fc^2^)/3'
_refine_ls_weighting_scheme calc
_refine_ls_wR_factor_gt 0.1148
_refine_ls_wR_factor_ref 0.1242
_reflns_number_gt 6693
_reflns_number_total 8740
_reflns_threshold_expression >2sigma(I)
_cod_data_source_file 806460asup1.cif
_cod_data_source_block ms360
_cod_depositor_comments
;
The following automatic conversions were performed:

'_exptl_crystal_density_meas' value 'n/d' was changed to '?' - the
value is perceived as not measured.

Automatic conversion script
Id: cif_fix_values 3008 2015-01-20 13:52:24Z robertas 

The following automatic conversions were performed:

'_refine_ls_weighting_scheme' value 'calc
w=1/[\s^2^(Fo^2^)+(0.0767P)^2^+0.1430P] where P=(Fo^2^+2Fc^2^)/3' was
changed to 'calc'. New tag '_refine_ls_weighting_details' was
created. The value of the new tag was set to
'w=1/[\s^2^(Fo^2^)+(0.0767P)^2^+0.1430P] where P=(Fo^2^+2Fc^2^)/3'.

Automatic conversion script
Id: cif_fix_values 3143 2015-03-26 13:38:13Z robertas 
;
_cod_original_cell_volume 3717.33(12)
_cod_original_sg_symbol_H-M P2(1)/n
_cod_database_code 7027065

loop_
_symmetry_equiv_pos_as_xyz
'x, y, z'
'-x+1/2, y+1/2, -z+1/2'
'-x, -y, -z'
'x-1/2, -y-1/2, z-1/2'

loop_
_atom_site_label
_atom_site_type_symbol
_atom_site_fract_x
_atom_site_fract_y
_atom_site_fract_z
_atom_site_U_iso_or_equiv
_atom_site_adp_type
_atom_site_occupancy
_atom_site_calc_flag
_atom_site_refinement_flags
N21 N 0.18250(19) 1.51146(16) 0.02889(10) 0.0208(5) Uani 1 d .
N22 N 0.3120(2) 1.39824(16) -0.04668(10) 0.0218(5) Uani 1 d .
H22 H 0.2752 1.3881 -0.0170 0.026 Uiso 1 calc R
N23 N 0.2505(2) 1.23092(16) 0.02183(10) 0.0206(5) Uani 1 d .
N24 N 0.1423(2) 1.34883(16) 0.09916(10) 0.0220(5) Uani 1 d .
H24 H 0.1659 1.3578 0.0650 0.026 Uiso 1 calc R
C1 C 0.1217(2) 1.55636(18) 0.06643(12) 0.0199(5) Uani 1 d .
C2 C 0.0990(2) 1.65433(19) 0.04605(13) 0.0235(6) Uani 1 d .
C3 C 0.1500(3) 1.6674(2) -0.00151(13) 0.0259(6) Uani 1 d .
H3 H 0.1500 1.7236 -0.0245 0.031 Uiso 1 calc R
C4 C 0.2053(3) 1.57801(19) -0.01081(13) 0.0231(6) Uani 1 d .
C5 C 0.2772(2) 1.56907(19) -0.05389(13) 0.0232(6) Uani 1 d .
C51 C 0.2952(3) 1.66138(19) -0.08464(13) 0.0248(6) Uani 1 d .
C52 C 0.3872(3) 1.7199(2) -0.06049(15) 0.0336(7) Uani 1 d .
H52 H 0.4417 1.7003 -0.0261 0.040 Uiso 1 calc R
C53 C 0.3989(4) 1.8077(2) -0.08715(17) 0.0452(9) Uani 1 d .
H53 H 0.4622 1.8474 -0.0712 0.054 Uiso 1 calc R
C54 C 0.3195(4) 1.8364(2) -0.13596(17) 0.0447(9) Uani 1 d .
H54 H 0.3271 1.8967 -0.1533 0.054 Uiso 1 calc R
C55 C 0.2275(3) 1.7785(2) -0.16054(17) 0.0384(8) Uani 1 d .
H55 H 0.1732 1.7984 -0.1949 0.046 Uiso 1 calc R
C56 C 0.2159(3) 1.6910(2) -0.13443(14) 0.0308(7) Uani 1 d .
H56 H 0.1530 1.6513 -0.1509 0.037 Uiso 1 calc R
C6 C 0.3288(2) 1.48662(19) -0.06999(12) 0.0216(6) Uani 1 d .
C7 C 0.3978(2) 1.4716(2) -0.11564(12) 0.0235(6) Uani 1 d .
C71 C 0.4419(3) 1.5451(2) -0.15435(13) 0.0273(6) Uani 1 d .
H71A H 0.3884 1.5995 -0.1598 0.033 Uiso 1 calc R
H71B H 0.4416 1.5176 -0.1946 0.033 Uiso 1 calc R
C72 C 0.5633(3) 1.5808(3) -0.12817(18) 0.0427(9) Uani 1 d .
H72A H 0.5860 1.6279 -0.1554 0.064 Uiso 1 calc R
H72B H 0.6174 1.5277 -0.1237 0.064 Uiso 1 calc R
H72C H 0.5642 1.6096 -0.0887 0.064 Uiso 1 calc R
C8 C 0.4184(2) 1.3765(2) -0.11903(12) 0.0231(6) Uani 1 d .
C81 C 0.4959(3) 1.3333(2) -0.15779(14) 0.0298(7) Uani 1 d .
H81A H 0.5011 1.3768 -0.1914 0.036 Uiso 1 calc R
H81B H 0.4611 1.2735 -0.1754 0.036 Uiso 1 calc R
C82 C 0.6169(3) 1.3132(3) -0.12224(18) 0.0423(9) Uani 1 d .
H82A H 0.6636 1.2854 -0.1491 0.063 Uiso 1 calc R
H82B H 0.6124 1.2691 -0.0894 0.063 Uiso 1 calc R
H82C H 0.6523 1.3724 -0.1054 0.063 Uiso 1 calc R
C9 C 0.3606(2) 1.32838(19) -0.07615(12) 0.0214(6) Uani 1 d .
C10 C 0.3475(2) 1.23134(19) -0.06682(12) 0.0208(6) Uani 1 d .
C101 C 0.3900(2) 1.16276(19) -0.10821(12) 0.0220(6) Uani 1 d .
C102 C 0.3254(3) 1.1443(2) -0.16564(13) 0.0257(6) Uani 1 d .
H102 H 0.2544 1.1762 -0.1790 0.031 Uiso 1 calc R
C103 C 0.3642(3) 1.0796(2) -0.20338(13) 0.0287(7) Uani 1 d .
H103 H 0.3199 1.0676 -0.2424 0.034 Uiso 1 calc R
C104 C 0.4677(3) 1.0325(2) -0.18415(14) 0.0290(7) Uani 1 d .
H104 H 0.4951 0.9894 -0.2103 0.035 Uiso 1 calc R
C105 C 0.5306(3) 1.0485(2) -0.12697(15) 0.0318(7) Uani 1 d .
H105 H 0.6007 1.0154 -0.1136 0.038 Uiso 1 calc R
C106 C 0.4918(2) 1.1128(2) -0.08885(14) 0.0274(6) Uani 1 d .
H106 H 0.5350 1.1227 -0.0493 0.033 Uiso 1 calc R
C11 C 0.2911(2) 1.18821(19) -0.02364(12) 0.0205(5) Uani 1 d .
C12 C 0.2696(2) 1.08661(19) -0.02481(13) 0.0227(6) Uani 1 d .
H12 H 0.2901 1.0419 -0.0523 0.027 Uiso 1 calc R
C13 C 0.2149(2) 1.06916(19) 0.02094(13) 0.0226(6) Uani 1 d .
C14 C 0.2032(2) 1.15917(19) 0.05111(12) 0.0218(6) Uani 1 d .
C15 C 0.1544(2) 1.17336(19) 0.10214(12) 0.0199(5) Uani 1 d .
C151 C 0.1135(2) 1.09221(19) 0.13517(12) 0.0216(6) Uani 1 d .
C152 C 0.1906(3) 1.0346(2) 0.17371(13) 0.0259(6) Uani 1 d .
H152 H 0.2710 1.0464 0.1795 0.031 Uiso 1 calc R
C153 C 0.1499(3) 0.9603(2) 0.20363(15) 0.0347(7) Uani 1 d .
H153 H 0.2026 0.9215 0.2300 0.042 Uiso 1 calc R
C154 C 0.0337(3) 0.9423(2) 0.19534(15) 0.0352(8) Uani 1 d .
H154 H 0.0067 0.8907 0.2156 0.042 Uiso 1 calc R
C155 C -0.0441(3) 0.9994(2) 0.15750(15) 0.0328(7) Uani 1 d .
H155 H -0.1244 0.9872 0.1519 0.039 Uiso 1 calc R
C156 C -0.0039(3) 1.0744(2) 0.12798(14) 0.0269(6) Uani 1 d .
H156 H -0.0571 1.1141 0.1026 0.032 Uiso 1 calc R
C16 C 0.1343(2) 1.26271(19) 0.12567(13) 0.0207(5) Uani 1 d .
C17 C 0.0980(2) 1.2798(2) 0.18136(13) 0.0238(6) Uani 1 d .
H17 H 0.0862 1.2333 0.2098 0.029 Uiso 1 calc R
C18 C 0.0832(2) 1.37533(19) 0.18645(13) 0.0236(6) Uani 1 d .
H18 H 0.0604 1.4068 0.2194 0.028 Uiso 1 calc R
C19 C 0.1082(2) 1.41913(19) 0.13359(12) 0.0199(5) Uani 1 d .
C20 C 0.0937(2) 1.51540(19) 0.11839(12) 0.0207(6) Uani 1 d .
C201 C 0.0494(2) 1.57689(18) 0.16329(12) 0.0205(5) Uani 1 d .
C202 C 0.1244(2) 1.6323(2) 0.20368(13) 0.0250(6) Uani 1 d .
H202 H 0.2046 1.6297 0.2038 0.030 Uiso 1 calc R
C203 C 0.0839(3) 1.6917(2) 0.24402(14) 0.0293(7) Uani 1 d .
H203 H 0.1362 1.7289 0.2717 0.035 Uiso 1 calc R
C204 C -0.0336(3) 1.6963(2) 0.24354(14) 0.0288(7) Uani 1 d .
H204 H -0.0620 1.7379 0.2702 0.035 Uiso 1 calc R
C205 C -0.1095(3) 1.6399(2) 0.20394(14) 0.0291(7) Uani 1 d .
H205 H -0.1897 1.6424 0.2040 0.035 Uiso 1 calc R
C206 C -0.0683(3) 1.5798(2) 0.16420(13) 0.0246(6) Uani 1 d .
H206 H -0.1202 1.5407 0.1376 0.030 Uiso 1 calc R
Br1 Br 0.01489(3) 1.75061(2) 0.074922(15) 0.03144(10) Uani 1 d .
Br2 Br 0.15870(3) 0.948255(19) 0.034710(13) 0.02806(10) Uani 1 d .

loop_
_atom_site_aniso_label
_atom_site_aniso_U_11
_atom_site_aniso_U_22
_atom_site_aniso_U_33
_atom_site_aniso_U_23
_atom_site_aniso_U_13
_atom_site_aniso_U_12
N21 0.0261(12) 0.0169(12) 0.0215(11) -0.0006(9) 0.0098(9) -0.0035(9)
N22 0.0292(12) 0.0159(12) 0.0238(12) 0.0016(9) 0.0141(10) -0.0021(9)
N23 0.0276(12) 0.0152(11) 0.0225(12) -0.0001(9) 0.0135(10) -0.0017(9)
N24 0.0330(13) 0.0146(11) 0.0227(12) 0.0010(9) 0.0157(10) -0.0002(10)
C1 0.0237(13) 0.0122(13) 0.0248(14) 0.0004(10) 0.0069(11) -0.0003(10)
C2 0.0277(14) 0.0161(13) 0.0296(15) 0.0003(11) 0.0130(12) 0.0012(11)
C3 0.0358(16) 0.0175(14) 0.0272(15) 0.0051(11) 0.0128(13) 0.0007(12)
C4 0.0305(14) 0.0152(13) 0.0251(14) -0.0008(11) 0.0089(12) 0.0011(11)
C5 0.0310(15) 0.0150(13) 0.0253(14) 0.0022(11) 0.0099(12) -0.0040(11)
C51 0.0375(16) 0.0148(13) 0.0267(14) 0.0002(11) 0.0174(13) -0.0018(12)
C52 0.0493(19) 0.0253(16) 0.0294(16) -0.0005(13) 0.0154(15) -0.0101(14)
C53 0.071(3) 0.0245(17) 0.048(2) -0.0085(16) 0.031(2) -0.0196(17)
C54 0.072(3) 0.0196(16) 0.055(2) 0.0110(15) 0.043(2) 0.0018(17)
C55 0.0464(19) 0.0320(18) 0.0438(19) 0.0176(15) 0.0258(16) 0.0120(15)
C56 0.0343(16) 0.0272(16) 0.0347(17) 0.0053(13) 0.0158(14) 0.0005(13)
C6 0.0276(14) 0.0174(13) 0.0217(14) 0.0023(11) 0.0095(11) -0.0043(11)
C7 0.0278(14) 0.0229(15) 0.0212(14) -0.0012(11) 0.0080(12) -0.0041(11)
C71 0.0347(15) 0.0251(15) 0.0250(15) 0.0021(12) 0.0131(12) -0.0022(12)
C72 0.0353(18) 0.0314(18) 0.064(2) 0.0179(17) 0.0164(17) -0.0059(15)
C8 0.0268(14) 0.0230(15) 0.0226(14) -0.0007(11) 0.0120(11) -0.0061(11)
C81 0.0427(17) 0.0222(15) 0.0301(16) -0.0046(12) 0.0210(14) -0.0062(13)
C82 0.0351(18) 0.0342(19) 0.064(2) -0.0091(17) 0.0244(17) -0.0069(15)
C9 0.0265(14) 0.0189(14) 0.0210(13) -0.0021(11) 0.0106(11) -0.0018(11)
C10 0.0254(13) 0.0184(14) 0.0203(13) -0.0012(10) 0.0089(11) -0.0004(11)
C101 0.0299(14) 0.0153(13) 0.0248(14) 0.0008(11) 0.0150(12) -0.0041(11)
C102 0.0326(15) 0.0185(14) 0.0279(15) 0.0035(11) 0.0104(12) -0.0007(12)
C103 0.0422(17) 0.0229(15) 0.0236(15) -0.0024(12) 0.0130(13) -0.0079(13)
C104 0.0424(17) 0.0183(14) 0.0328(16) -0.0065(12) 0.0232(14) -0.0041(13)
C105 0.0314(15) 0.0288(17) 0.0399(18) -0.0010(14) 0.0183(14) 0.0047(13)
C106 0.0288(15) 0.0301(16) 0.0252(15) -0.0021(12) 0.0097(12) 0.0005(12)
C11 0.0275(14) 0.0130(13) 0.0223(13) -0.0007(10) 0.0084(11) -0.0006(11)
C12 0.0319(15) 0.0140(13) 0.0248(14) -0.0039(11) 0.0117(12) -0.0018(11)
C13 0.0303(14) 0.0150(13) 0.0242(14) 0.0005(11) 0.0094(12) -0.0020(11)
C14 0.0285(14) 0.0150(13) 0.0242(14) -0.0005(11) 0.0107(11) -0.0014(11)
C15 0.0222(13) 0.0160(13) 0.0231(13) 0.0020(10) 0.0087(11) 0.0000(10)
C151 0.0330(15) 0.0135(13) 0.0220(13) -0.0012(10) 0.0142(12) -0.0002(11)
C152 0.0293(15) 0.0229(15) 0.0271(15) 0.0006(12) 0.0092(12) 0.0062(12)
C153 0.053(2) 0.0224(16) 0.0313(17) 0.0081(13) 0.0133(15) 0.0092(14)
C154 0.060(2) 0.0156(15) 0.0363(17) 0.0036(12) 0.0238(16) -0.0037(14)
C155 0.0361(17) 0.0248(16) 0.0427(18) -0.0007(14) 0.0204(15) -0.0073(13)
C156 0.0335(16) 0.0195(14) 0.0300(16) 0.0021(12) 0.0123(13) 0.0017(12)
C16 0.0261(13) 0.0154(13) 0.0232(14) 0.0026(10) 0.0111(11) -0.0005(11)
C17 0.0308(15) 0.0188(14) 0.0251(14) 0.0010(11) 0.0137(12) 0.0007(11)
C18 0.0328(15) 0.0157(13) 0.0259(14) -0.0007(11) 0.0149(12) 0.0004(11)
C19 0.0238(13) 0.0150(13) 0.0233(14) -0.0028(10) 0.0108(11) -0.0007(10)
C20 0.0240(13) 0.0154(13) 0.0246(14) 0.0010(11) 0.0092(11) 0.0008(11)
C201 0.0287(14) 0.0120(12) 0.0239(14) 0.0011(10) 0.0124(11) 0.0010(11)
C202 0.0286(14) 0.0192(14) 0.0301(15) 0.0019(11) 0.0131(12) 0.0009(11)
C203 0.0416(17) 0.0174(14) 0.0313(16) -0.0037(12) 0.0133(14) -0.0014(13)
C204 0.0458(18) 0.0140(13) 0.0322(16) 0.0025(12) 0.0219(14) 0.0057(12)
C205 0.0310(15) 0.0214(15) 0.0401(17) 0.0069(13) 0.0196(13) 0.0071(12)
C206 0.0293(15) 0.0176(13) 0.0288(15) 0.0014(11) 0.0103(12) 0.0005(11)
Br1 0.04239(18) 0.01722(16) 0.04043(19) 0.00659(12) 0.02221(14) 0.00890(12)
Br2 0.04501(19) 0.01362(15) 0.02964(16) -0.00178(11) 0.01742(13) -0.00454(12)

loop_
_atom_type_symbol
_atom_type_description
_atom_type_scat_dispersion_real
_atom_type_scat_dispersion_imag
_atom_type_scat_source
C C 0.0033 0.0016 'International Tables Vol C Tables 4.2.6.8 and 6.1.1.4'
H H 0.0000 0.0000 'International Tables Vol C Tables 4.2.6.8 and 6.1.1.4'
N N 0.0061 0.0033 'International Tables Vol C Tables 4.2.6.8 and 6.1.1.4'
Br Br -0.2901 2.4595 'International Tables Vol C Tables 4.2.6.8 and 6.1.1.4'

loop_
_geom_angle_atom_site_label_1
_geom_angle_atom_site_label_2
_geom_angle_atom_site_label_3
_geom_angle
C4 N21 C1 106.4(2)
C9 N22 C6 111.1(2)
C11 N23 C14 105.7(2)
C16 N24 C19 110.1(2)
N21 C1 C20 124.3(2)
N21 C1 C2 109.2(2)
C20 C1 C2 126.3(2)
C3 C2 C1 107.3(2)
C3 C2 Br1 121.9(2)
C1 C2 Br1 130.8(2)
C2 C3 C4 106.2(2)
N21 C4 C5 127.7(3)
N21 C4 C3 110.7(2)
C5 C4 C3 121.5(3)
C6 C5 C4 127.2(3)
C6 C5 C51 119.6(2)
C4 C5 C51 113.3(2)
C56 C51 C52 119.6(3)
C56 C51 C5 120.1(3)
C52 C51 C5 120.1(3)
C51 C52 C53 119.6(3)
C54 C53 C52 120.1(3)
C53 C54 C55 120.7(3)
C56 C55 C54 119.4(3)
C51 C56 C55 120.5(3)
N22 C6 C5 123.5(2)
N22 C6 C7 106.3(2)
C5 C6 C7 130.0(3)
C8 C7 C6 108.3(2)
C8 C7 C71 123.7(3)
C6 C7 C71 128.0(3)
C7 C71 C72 114.0(3)
C7 C8 C9 108.0(2)
C7 C8 C81 124.2(2)
C9 C8 C81 127.6(3)
C8 C81 C82 112.5(3)
N22 C9 C10 124.1(2)
N22 C9 C8 106.3(2)
C10 C9 C8 129.5(2)
C9 C10 C11 127.1(2)
C9 C10 C101 118.6(2)
C11 C10 C101 114.1(2)
C106 C101 C102 118.8(3)
C106 C101 C10 120.5(3)
C102 C101 C10 120.7(3)
C103 C102 C101 120.5(3)
C104 C103 C102 120.1(3)
C105 C104 C103 119.8(3)
C104 C105 C106 120.3(3)
C101 C106 C105 120.5(3)
N23 C11 C10 127.6(2)
N23 C11 C12 111.5(2)
C10 C11 C12 120.9(2)
C13 C12 C11 106.0(2)
C12 C13 C14 107.5(2)
C12 C13 Br2 122.1(2)
C14 C13 Br2 130.2(2)
N23 C14 C15 123.8(2)
N23 C14 C13 109.4(2)
C15 C14 C13 126.8(2)
C14 C15 C16 124.5(2)
C14 C15 C151 121.6(2)
C16 C15 C151 113.9(2)
C156 C151 C152 119.0(3)
C156 C151 C15 119.5(3)
C152 C151 C15 121.5(3)
C153 C152 C151 120.0(3)
C154 C153 C152 120.5(3)
C153 C154 C155 120.2(3)
C154 C155 C156 119.5(3)
C155 C156 C151 120.8(3)
N24 C16 C15 127.0(2)
N24 C16 C17 107.0(2)
C15 C16 C17 125.9(2)
C18 C17 C16 107.9(2)
C17 C18 C19 107.9(2)
N24 C19 C20 126.8(2)
N24 C19 C18 106.9(2)
C20 C19 C18 126.1(2)
C19 C20 C1 124.4(2)
C19 C20 C201 115.9(2)
C1 C20 C201 119.6(2)
C202 C201 C206 119.1(3)
C202 C201 C20 120.5(2)
C206 C201 C20 120.4(3)
C201 C202 C203 121.0(3)
C204 C203 C202 119.6(3)
C203 C204 C205 119.9(3)
C204 C205 C206 120.1(3)
C205 C206 C201 120.2(3)

loop_
_geom_bond_atom_site_label_1
_geom_bond_atom_site_label_2
_geom_bond_distance
N21 C4 1.364(4)
N21 C1 1.371(3)
N22 C9 1.379(3)
N22 C6 1.387(3)
N23 C11 1.359(3)
N23 C14 1.388(3)
N24 C16 1.370(3)
N24 C19 1.372(3)
C1 C20 1.406(4)
C1 C2 1.470(4)
C2 C3 1.344(4)
C2 Br1 1.878(3)
C3 C4 1.459(4)
C4 C5 1.418(4)
C5 C6 1.398(4)
C5 C51 1.514(4)
C51 C56 1.383(4)
C51 C52 1.393(4)
C52 C53 1.400(5)
C53 C54 1.365(6)
C54 C55 1.390(5)
C55 C56 1.390(4)
C6 C7 1.451(4)
C7 C8 1.374(4)
C7 C71 1.516(4)
C71 C72 1.530(4)
C8 C9 1.460(4)
C8 C81 1.515(4)
C81 C82 1.528(5)
C9 C10 1.403(4)
C10 C11 1.423(4)
C10 C101 1.501(4)
C101 C106 1.393(4)
C101 C102 1.398(4)
C102 C103 1.389(4)
C103 C104 1.389(5)
C104 C105 1.379(5)
C105 C106 1.392(4)
C11 C12 1.460(4)
C12 C13 1.346(4)
C13 C14 1.464(4)
C13 Br2 1.884(3)
C14 C15 1.402(4)
C15 C16 1.410(4)
C15 C151 1.500(4)
C151 C156 1.391(4)
C151 C152 1.395(4)
C152 C153 1.387(4)
C153 C154 1.376(5)
C154 C155 1.389(5)
C155 C156 1.387(4)
C16 C17 1.427(4)
C17 C18 1.371(4)
C18 C19 1.427(4)
C19 C20 1.408(4)
C20 C201 1.506(4)
C201 C202 1.387(4)
C201 C206 1.398(4)
C202 C203 1.392(4)
C203 C204 1.391(4)
C204 C205 1.391(4)
C205 C206 1.393(4)

loop_
_cod_changelog_entry_id
_cod_changelog_entry_author
_cod_changelog_entry_date
_cod_changelog_entry_text
1 'Vaitkus, Antanas' 2024-11-17T23:38:10+02:00
;
 Replaced the '&G' character sequence with the backslash character ('\')
 in the '_diffrn_measurement_method' data value.
;
